data_4325058
loop_
_publ_author_name
'Ross S. Forgan'
'Benjamin D. Roach'
'Peter A. Wood'
'Fraser J. White'
'John Campbell'
'David K. Henderson'
'Eduardo Kamenetzky'
'Fiona E. McAllister'
'Simon Parsons'
'Elna Pidcock'
'Patricia Richardson'
'Ronald M. Swart'
'Peter A. Tasker'

_publ_contact_author_email f.j.white@sms.ed.ac.uk
_publ_contact_author_name 'Fraser J. White'
_publ_section_title
;
 Using the Outer Coordination Sphere to Tune the Strength of Metal
 Extractants
;
_journal_name_full 'Inorganic Chemistry'
_journal_page_first 4515
_journal_page_last 4522
_journal_paper_doi 10.1021/ic200154y
_journal_volume 50
_journal_year 2011
_chemical_compound_source 'Ross Forgan'
_chemical_formula_moiety 'C12 H17 N O3'
_chemical_formula_sum 'C12 H17 N O3'
_chemical_formula_weight 223.27
_space_group_IT_number 19
_symmetry_cell_setting orthorhombic
_symmetry_Int_Tables_number 19
_symmetry_space_group_name_Hall 'P 2ac 2ab'
_symmetry_space_group_name_H-M 'P 21 21 21'
_atom_sites_solution_hydrogens geom
_atom_sites_solution_primary direct
_atom_sites_solution_secondary difmap
_audit_creation_method SHELXL-97
_cell_angle_alpha 90.00
_cell_angle_beta 90.00
_cell_angle_gamma 90.00
_cell_formula_units_Z 4
_cell_length_a 9.6192(4)
_cell_length_b 10.6124(4)
_cell_length_c 11.8069(5)
_cell_measurement_reflns_used 4774
_cell_measurement_temperature 150(2)
_cell_measurement_theta_max 29.7525
_cell_measurement_theta_min 2.5805
_cell_volume 1205.28(8)
_computing_cell_refinement Saint
_computing_data_reduction Saint
_computing_molecular_graphics Shelxp
_computing_publication_material 'Platon, encifer'
_computing_structure_refinement 'SHELXL-97 (Sheldrick, 1997)'
_computing_structure_solution 'Shelxs Sheldrick'
_diffrn_ambient_temperature 150(2)
_diffrn_measured_fraction_theta_full 1.000
_diffrn_measured_fraction_theta_max 0.977
_diffrn_measurement_device_type 'Bruker Smart Apex CCD'
_diffrn_measurement_method 'Omega scans'
_diffrn_radiation_monochromator graphite
_diffrn_radiation_type MoK\a
_diffrn_radiation_wavelength 0.71073
_diffrn_reflns_av_R_equivalents 0.0374
_diffrn_reflns_av_sigmaI/netI 0.0298
_diffrn_reflns_limit_h_max 13
_diffrn_reflns_limit_h_min -10
_diffrn_reflns_limit_k_max 14
_diffrn_reflns_limit_k_min -14
_diffrn_reflns_limit_l_max 15
_diffrn_reflns_limit_l_min -16
_diffrn_reflns_number 11342
_diffrn_reflns_theta_full 27.51
_diffrn_reflns_theta_max 30.05
_diffrn_reflns_theta_min 2.58
_diffrn_source 'fine-focus sealed tube'
_exptl_absorpt_coefficient_mu 0.088
_exptl_absorpt_correction_T_max 0.9772
_exptl_absorpt_correction_T_min 0.8478
_exptl_absorpt_correction_type multi-scan
_exptl_absorpt_process_details 'SADABS 2007/2'
_exptl_crystal_colour colourless
_exptl_crystal_density_diffrn 1.230
_exptl_crystal_description block
_exptl_crystal_F_000 480
_exptl_crystal_recrystallization_method 'Evaporation of acetone solution'
_exptl_crystal_size_max 0.67
_exptl_crystal_size_mid 0.51
_exptl_crystal_size_min 0.23
_refine_diff_density_max 0.330
_refine_diff_density_min -0.223
_refine_diff_density_rms 0.052
_refine_ls_abs_structure_details 'Flack H D (1983), Acta Cryst. A39, 876-881'
_refine_ls_abs_structure_Flack 10(10)
_refine_ls_extinction_method none
_refine_ls_goodness_of_fit_ref 1.137
_refine_ls_hydrogen_treatment mixed
_refine_ls_matrix_type full
_refine_ls_number_parameters 155
_refine_ls_number_reflns 1973
_refine_ls_number_restraints 0
_refine_ls_restrained_S_all 1.137
_refine_ls_R_factor_all 0.0456
_refine_ls_R_factor_gt 0.0399
_refine_ls_shift/su_max 0.011
_refine_ls_shift/su_mean 0.002
_refine_ls_structure_factor_coef Fsqd
_refine_ls_weighting_details 'calc w=1/[\s^2^(Fo^2^)+(0.0680P)^2^+0.0340P] where P=(Fo^2^+2Fc^2^)/3'
_refine_ls_weighting_scheme calc
_refine_ls_wR_factor_gt 0.1044
_refine_ls_wR_factor_ref 0.1074
_reflns_number_gt 1757
_reflns_number_total 1973
_reflns_threshold_expression >2sigma(I)
_cod_data_source_file ic200154y_si_003_07.cif
_cod_data_source_block pt7023
_cod_database_code 4325058

loop_
_symmetry_equiv_pos_as_xyz
'x, y, z'
'-x+1/2, -y, z+1/2'
'-x, y+1/2, -z+1/2'
'x+1/2, -y+1/2, -z'

loop_
_atom_site_label
_atom_site_type_symbol
_atom_site_fract_x
_atom_site_fract_y
_atom_site_fract_z
_atom_site_U_iso_or_equiv
_atom_site_adp_type
_atom_site_occupancy
_atom_site_symmetry_multiplicity
_atom_site_calc_flag
_atom_site_refinement_flags
O1 O 0.02305(13) 0.31584(11) 0.67530(9) 0.0275(3) Uani 1 1 d .
H1 H -0.007(2) 0.243(2) 0.6911(18) 0.041 Uiso 1 1 d .
C1 C -0.01938(16) 0.34447(14) 0.56842(12) 0.0223(3) Uani 1 1 d .
C2 C -0.10071(16) 0.26454(14) 0.50224(13) 0.0220(3) Uani 1 1 d .
C3 C -0.13987(16) 0.30215(13) 0.39243(12) 0.0229(3) Uani 1 1 d .
H3 H -0.1969 0.2480 0.3483 0.027 Uiso 1 1 calc R
C4 C -0.09701(16) 0.41649(13) 0.34714(12) 0.0221(3) Uani 1 1 d .
C5 C -0.01507(16) 0.49522(13) 0.41541(12) 0.0244(3) Uani 1 1 d .
H5 H 0.0162 0.5736 0.3860 0.029 Uiso 1 1 calc R
C6 C 0.02102(16) 0.46118(14) 0.52434(12) 0.0235(3) Uani 1 1 d .
C21 C -0.14484(16) 0.14133(14) 0.54297(12) 0.0237(3) Uani 1 1 d .
H21 H -0.2030 0.0903 0.4968 0.028 Uiso 1 1 calc R
N2 N -0.10622(16) 0.10092(12) 0.64029(11) 0.0284(3) Uani 1 1 d .
O2 O -0.15597(15) -0.02084(12) 0.66155(11) 0.0374(3) Uani 1 1 d .
H2 H -0.119(3) -0.040(2) 0.724(2) 0.056 Uiso 1 1 d .
C41 C -0.12686(17) 0.45268(14) 0.22420(13) 0.0249(3) Uani 1 1 d .
C42 C -0.1595(2) 0.59364(16) 0.21289(17) 0.0419(5) Uani 1 1 d .
H42A H -0.2371 0.6154 0.2630 0.063 Uiso 1 1 calc R
H42B H -0.1849 0.6126 0.1343 0.063 Uiso 1 1 calc R
H42C H -0.0774 0.6429 0.2341 0.063 Uiso 1 1 calc R
C43 C -0.2499(2) 0.37962(18) 0.17513(14) 0.0355(4) Uani 1 1 d .
H43A H -0.2302 0.2891 0.1783 0.053 Uiso 1 1 calc R
H43B H -0.2646 0.4049 0.0962 0.053 Uiso 1 1 calc R
H43C H -0.3336 0.3980 0.2194 0.053 Uiso 1 1 calc R
C44 C 0.0033(2) 0.4228(2) 0.15422(14) 0.0383(4) Uani 1 1 d .
H44A H 0.0827 0.4695 0.1848 0.057 Uiso 1 1 calc R
H44B H -0.0121 0.4476 0.0753 0.057 Uiso 1 1 calc R
H44C H 0.0225 0.3322 0.1578 0.057 Uiso 1 1 calc R
O61 O 0.09934(13) 0.53240(10) 0.59763(9) 0.0292(3) Uani 1 1 d .
C62 C 0.1328(2) 0.65659(15) 0.56440(15) 0.0338(4) Uani 1 1 d .
H62A H 0.1923 0.6541 0.4971 0.051 Uiso 1 1 calc R
H62B H 0.1820 0.6991 0.6262 0.051 Uiso 1 1 calc R
H62C H 0.0471 0.7027 0.5469 0.051 Uiso 1 1 calc R

loop_
_atom_site_aniso_label
_atom_site_aniso_U_11
_atom_site_aniso_U_22
_atom_site_aniso_U_33
_atom_site_aniso_U_23
_atom_site_aniso_U_13
_atom_site_aniso_U_12
O1 0.0344(6) 0.0287(5) 0.0192(5) 0.0003(4) -0.0062(5) -0.0018(5)
C1 0.0225(7) 0.0269(6) 0.0174(6) -0.0011(5) -0.0002(6) 0.0025(5)
C2 0.0229(7) 0.0239(6) 0.0192(6) -0.0013(5) -0.0006(5) 0.0017(6)
C3 0.0246(7) 0.0245(6) 0.0195(6) -0.0010(5) -0.0037(6) -0.0001(6)
C4 0.0237(7) 0.0242(6) 0.0184(6) 0.0005(5) -0.0006(6) 0.0021(6)
C5 0.0266(7) 0.0240(6) 0.0227(7) -0.0005(5) -0.0005(6) -0.0009(6)
C6 0.0233(7) 0.0255(6) 0.0218(6) -0.0047(6) -0.0020(6) -0.0007(6)
C21 0.0250(7) 0.0250(6) 0.0213(6) -0.0001(5) -0.0028(6) 0.0003(6)
N2 0.0347(7) 0.0257(6) 0.0248(6) 0.0037(5) -0.0055(6) -0.0041(6)
O2 0.0504(8) 0.0309(6) 0.0309(6) 0.0116(5) -0.0137(6) -0.0108(6)
C41 0.0298(8) 0.0238(6) 0.0210(6) 0.0030(5) -0.0038(6) 0.0008(6)
C42 0.0581(12) 0.0287(8) 0.0389(9) 0.0028(7) -0.0170(9) 0.0070(8)
C43 0.0398(9) 0.0432(9) 0.0236(7) 0.0082(7) -0.0109(7) -0.0103(8)
C44 0.0401(10) 0.0505(10) 0.0244(8) 0.0093(7) 0.0059(8) 0.0022(8)
O61 0.0368(6) 0.0284(5) 0.0224(5) -0.0038(4) -0.0063(5) -0.0060(5)
C62 0.0403(10) 0.0301(7) 0.0310(8) -0.0052(6) -0.0068(7) -0.0063(7)

loop_
_atom_type_symbol
_atom_type_description
_atom_type_scat_dispersion_real
_atom_type_scat_dispersion_imag
_atom_type_scat_source
C C 0.0033 0.0000 'International Tables Vol C Tables 4.2.6.8 and 6.1.1.4'
H H 0.0000 0.0000 'International Tables Vol C Tables 4.2.6.8 and 6.1.1.4'
N N 0.0061 0.0000 'International Tables Vol C Tables 4.2.6.8 and 6.1.1.4'
O O 0.0106 0.0000 'International Tables Vol C Tables 4.2.6.8 and 6.1.1.4'

loop_
_geom_angle_atom_site_label_1
_geom_angle_atom_site_label_2
_geom_angle_atom_site_label_3
_geom_angle
C1 O1 H1 107.9(15)
O1 C1 C2 123.53(14)
O1 C1 C6 117.36(13)
C2 C1 C6 119.11(14)
C1 C2 C3 119.60(14)
C1 C2 C21 121.67(14)
C3 C2 C21 118.72(13)
C4 C3 C2 121.53(14)
C4 C3 H3 119.2
C2 C3 H3 119.2
C3 C4 C5 117.76(13)
C3 C4 C41 121.97(13)
C5 C4 C41 120.09(13)
C6 C5 C4 121.38(14)
C6 C5 H5 119.3
C4 C5 H5 119.3
O61 C6 C5 125.51(14)
O61 C6 C1 113.90(13)
C5 C6 C1 120.57(14)
N2 C21 C2 120.80(14)
N2 C21 H21 119.6
C2 C21 H21 119.6
C21 N2 O2 111.74(13)
N2 O2 H2 103.2(17)
C43 C41 C4 112.20(13)
C43 C41 C44 108.84(14)
C4 C41 C44 107.83(13)
C43 C41 C42 107.66(15)
C4 C41 C42 111.47(13)
C44 C41 C42 108.77(15)
C41 C42 H42A 109.5
C41 C42 H42B 109.5
H42A C42 H42B 109.5
C41 C42 H42C 109.5
H42A C42 H42C 109.5
H42B C42 H42C 109.5
C41 C43 H43A 109.5
C41 C43 H43B 109.5
H43A C43 H43B 109.5
C41 C43 H43C 109.5
H43A C43 H43C 109.5
H43B C43 H43C 109.5
C41 C44 H44A 109.5
C41 C44 H44B 109.5
H44A C44 H44B 109.5
C41 C44 H44C 109.5
H44A C44 H44C 109.5
H44B C44 H44C 109.5
C6 O61 C62 117.60(13)
O61 C62 H62A 109.5
O61 C62 H62B 109.5
H62A C62 H62B 109.5
O61 C62 H62C 109.5
H62A C62 H62C 109.5
H62B C62 H62C 109.5

loop_
_geom_bond_atom_site_label_1
_geom_bond_atom_site_label_2
_geom_bond_distance
O1 C1 1.3607(18)
O1 H1 0.84(2)
C1 C2 1.394(2)
C1 C6 1.399(2)
C2 C3 1.408(2)
C2 C21 1.456(2)
C3 C4 1.389(2)
C3 H3 0.9500
C4 C5 1.403(2)
C4 C41 1.529(2)
C5 C6 1.380(2)
C5 H5 0.9500
C6 O61 1.3739(18)
C21 N2 1.2814(19)
C21 H21 0.9500
N2 O2 1.4006(17)
O2 H2 0.84(3)
C41 C43 1.529(2)
C41 C44 1.533(2)
C41 C42 1.534(2)
C42 H42A 0.9800
C42 H42B 0.9800
C42 H42C 0.9800
C43 H43A 0.9800
C43 H43B 0.9800
C43 H43C 0.9800
C44 H44A 0.9800
C44 H44B 0.9800
C44 H44C 0.9800
O61 C62 1.4122(19)
C62 H62A 0.9800
C62 H62B 0.9800
C62 H62C 0.9800

loop_
_cod_related_entry_id
_cod_related_entry_database
_cod_related_entry_code
1 ChemSpider 30661161
